data_7101079
loop_
_publ_author_name
'P. Comba'
'Shigemasa Kuwata'
'Gerald Linti'
'Hans Pritzkow'
'Mate Tarnai'
'Hubert Wadepohl'

_publ_section_title
;
Oxidative N-dealkylation in cobalt-bispidine-H2O2 systems
;
_journal_name_full 'Chemical Communications'
_journal_paper_doi 10.1039/b602571d
_journal_year 2006
_chemical_formula_moiety C22H25Cl2CoN4_ClO4_0.25CH3CN
_chemical_formula_sum 'C22.5 H25.75 Cl3 Co N4.25 O10'
_chemical_formula_weight 681.00
_space_group_IT_number 2
_symmetry_cell_setting triclinic
_symmetry_space_group_name_Hall '-P 1'
_symmetry_space_group_name_H-M 'P -1'
_cell_angle_alpha 77.85(3)
_cell_angle_beta 76.36(3)
_cell_angle_gamma 82.11(3)
_cell_formula_units_Z 2
_cell_length_a 8.3160(17)
_cell_length_b 12.937(3)
_cell_length_c 13.434(3)
_cell_measurement_temperature 200(2)
_cell_volume 1367.3(5)
_diffrn_ambient_temperature 200(2)
_exptl_crystal_density_diffrn 1.654
_cod_original_formula_sum 'C22.50 H25.75 Cl3 Co N4.25 O10'
_cod_database_code 7101079

loop_
_symmetry_equiv_pos_as_xyz
'x, y, z'
'-x, -y, -z'

loop_
_atom_site_label
_atom_site_type_symbol
_atom_site_fract_x
_atom_site_fract_y
_atom_site_fract_z
_atom_site_U_iso_or_equiv
_atom_site_adp_type
_atom_site_occupancy
_atom_site_symmetry_multiplicity
_atom_site_calc_flag
_atom_site_refinement_flags
_atom_site_disorder_assembly
_atom_site_disorder_group
Co1 Co 0.22341(8) 0.88703(5) 0.18141(5) 0.0235(2) Uani 1 1 d . . .
Cl2 Cl -0.04904(16) 0.94117(10) 0.21168(10) 0.0308(3) Uani 1 1 d . . .
Cl1 Cl 0.26958(17) 1.03566(10) 0.06042(11) 0.0411(4) Uani 1 1 d . . .
N1 N 0.2139(5) 0.7537(3) 0.2838(3) 0.0205(9) Uani 1 1 d . . .
N2 N 0.4723(5) 0.8514(3) 0.1447(3) 0.0241(9) Uani 1 1 d . . .
N3 N 0.2327(5) 0.9495(3) 0.2999(3) 0.0272(10) Uani 1 1 d . . .
N4 N 0.1818(5) 0.8007(3) 0.0920(3) 0.0271(10) Uani 1 1 d . . .
C1 C 0.3110(6) 0.7668(4) 0.3597(4) 0.0217(11) Uani 1 1 d . . .
H1A H 0.2818 0.7132 0.4250 0.026 Uiso 1 1 calc R . .
C2 C 0.5018(6) 0.7560(4) 0.3181(4) 0.0221(11) Uani 1 1 d . . .
C3 C 0.5541(6) 0.6508(4) 0.2777(4) 0.0245(11) Uani 1 1 d . . .
C4 C 0.4709(6) 0.6576(4) 0.1834(4) 0.0234(11) Uani 1 1 d . . .
C5 C 0.2793(6) 0.6664(4) 0.2207(4) 0.0210(11) Uani 1 1 d . . .
H5A H 0.2438 0.5969 0.2634 0.025 Uiso 1 1 calc R . .
C6 C 0.5596(6) 0.8487(4) 0.2294(4) 0.0250(11) Uani 1 1 d . . .
H6A H 0.5331 0.9166 0.2553 0.030 Uiso 1 1 calc R . .
H6B H 0.6812 0.8384 0.2032 0.030 Uiso 1 1 calc R . .
C7 C 0.5307(6) 0.7539(4) 0.1007(4) 0.0242(11) Uani 1 1 d . . .
H7A H 0.6536 0.7469 0.0804 0.029 Uiso 1 1 calc R . .
H7B H 0.4860 0.7575 0.0379 0.029 Uiso 1 1 calc R . .
C8 C 0.2578(6) 0.8759(4) 0.3833(4) 0.0271(12) Uani 1 1 d . . .
C9 C 0.2471(7) 0.9037(4) 0.4789(4) 0.0311(12) Uani 1 1 d . . .
H9A H 0.2640 0.8512 0.5376 0.037 Uiso 1 1 calc R . .
C10 C 0.2116(8) 1.0087(5) 0.4871(5) 0.0410(15) Uani 1 1 d . . .
H10A H 0.2050 1.0296 0.5517 0.049 Uiso 1 1 calc R . .
C11 C 0.1857(7) 1.0832(4) 0.4022(5) 0.0411(15) Uani 1 1 d . . .
H11A H 0.1619 1.1561 0.4071 0.049 Uiso 1 1 calc R . .
C12 C 0.1946(7) 1.0509(4) 0.3088(5) 0.0342(13) Uani 1 1 d . . .
H12A H 0.1732 1.1020 0.2503 0.041 Uiso 1 1 calc R . .
C13 C 0.1977(6) 0.6952(4) 0.1292(4) 0.0225(11) Uani 1 1 d . . .
C14 C 0.1465(7) 0.6222(4) 0.0852(4) 0.0327(13) Uani 1 1 d . . .
H14A H 0.1570 0.5486 0.1141 0.039 Uiso 1 1 calc R . .
C15 C 0.0786(8) 0.6586(5) -0.0031(5) 0.0440(16) Uani 1 1 d . . .
H15A H 0.0418 0.6100 -0.0352 0.053 Uiso 1 1 calc R . .
C16 C 0.0659(8) 0.7656(5) -0.0427(4) 0.0452(17) Uani 1 1 d . . .
H16A H 0.0227 0.7918 -0.1036 0.054 Uiso 1 1 calc R . .
C17 C 0.1167(7) 0.8349(5) 0.0073(4) 0.0361(14) Uani 1 1 d . . .
H17A H 0.1050 0.9090 -0.0194 0.043 Uiso 1 1 calc R . .
C18 C 0.5860(7) 0.7595(4) 0.4065(4) 0.0280(12) Uani 1 1 d . . .
C19 C 0.6418(11) 0.6691(6) 0.5686(5) 0.063(2) Uani 1 1 d . . .
H19A H 0.6398 0.5977 0.6113 0.094 Uiso 1 1 calc R . .
H19B H 0.5811 0.7208 0.6111 0.094 Uiso 1 1 calc R . .
H19C H 0.7572 0.6862 0.5419 0.094 Uiso 1 1 calc R . .
C20 C 0.5335(7) 0.5577(4) 0.1372(4) 0.0255(12) Uani 1 1 d . . .
C21 C 0.4958(9) 0.3770(4) 0.1517(5) 0.0420(15) Uani 1 1 d . . .
H21A H 0.4114 0.3271 0.1840 0.063 Uiso 1 1 calc R . .
H21B H 0.5999 0.3489 0.1739 0.063 Uiso 1 1 calc R . .
H21C H 0.5145 0.3862 0.0757 0.063 Uiso 1 1 calc R . .
C22 C 0.0437(6) 0.7274(4) 0.3454(4) 0.0250(11) Uani 1 1 d . . .
H22A H 0.0533 0.6609 0.3953 0.038 Uiso 1 1 calc R . .
H22B H -0.0250 0.7195 0.2979 0.038 Uiso 1 1 calc R . .
H22C H -0.0080 0.7848 0.3832 0.038 Uiso 1 1 calc R . .
O1 O 0.6591(5) 0.8301(3) 0.4112(3) 0.0374(10) Uani 1 1 d . . .
O2 O 0.5641(6) 0.6731(3) 0.4820(3) 0.0466(11) Uani 1 1 d . . .
O3 O 0.7267(4) 0.6420(3) 0.2505(3) 0.0300(9) Uani 1 1 d . . .
H3A H 0.7587 0.6163 0.1959 0.045 Uiso 1 1 calc R . .
O4 O 0.4938(5) 0.5626(2) 0.3509(3) 0.0283(8) Uani 1 1 d . . .
H4A H 0.4974 0.5702 0.4109 0.042 Uiso 1 1 calc R . .
O5 O 0.6550(5) 0.5520(3) 0.0688(3) 0.0370(10) Uani 1 1 d . . .
O6 O 0.4393(5) 0.4783(3) 0.1833(3) 0.0322(9) Uani 1 1 d . . .
Cl3 Cl 0.9449(12) 0.3768(7) 0.3058(5) 0.0396(15) Uani 0.50 1 d P A 1
O9 O 0.882(5) 0.4405(19) 0.231(2) 0.070(9) Uani 0.50 1 d P A 1
O10 O 0.870(5) 0.2757(15) 0.307(2) 0.228(16) Uani 0.50 1 d P A 1
O11 O 0.807(2) 0.415(2) 0.4141(12) 0.188(12) Uani 0.50 1 d P A 1
O12 O 1.060(5) 0.371(4) 0.308(2) 0.27(3) Uani 0.50 1 d P A 1
Cl3A Cl 0.9119(18) 0.3873(13) 0.3317(10) 0.127(6) Uani 0.50 1 d P B 2
O13 O 1.0901(19) 0.3197(13) 0.2495(13) 0.110(6) Uani 0.50 1 d P B 2
O14 O 0.910(2) 0.3093(13) 0.3964(12) 0.127(7) Uani 0.50 1 d P B 2
O15 O 1.038(2) 0.4602(10) 0.3310(12) 0.094(5) Uani 0.50 1 d P B 2
O16 O 0.842(4) 0.433(2) 0.240(2) 0.073(10) Uani 0.50 1 d P B 2
N31 N 0.460(4) 0.865(2) -0.139(2) 0.079(9) Uani 0.25 1 d PD . .
C31 C 0.344(5) 0.878(3) -0.297(2) 0.102(17) Uani 0.25 1 d PD . .
H31A H 0.4082 0.8254 -0.3381 0.153 Uiso 0.25 1 calc PR . .
H31B H 0.3457 0.9484 -0.3409 0.153 Uiso 0.25 1 calc PR . .
H31C H 0.2290 0.8593 -0.2721 0.153 Uiso 0.25 1 calc PR . .
C32 C 0.412(4) 0.877(3) -0.215(3) 0.097(15) Uani 0.25 1 d PD . .

loop_
_atom_site_aniso_label
_atom_site_aniso_U_11
_atom_site_aniso_U_22
_atom_site_aniso_U_33
_atom_site_aniso_U_23
_atom_site_aniso_U_13
_atom_site_aniso_U_12
Co1 0.0178(4) 0.0238(4) 0.0238(4) 0.0023(3) -0.0005(3) -0.0015(3)
Cl2 0.0183(7) 0.0351(7) 0.0348(7) -0.0020(5) -0.0029(5) -0.0001(5)
Cl1 0.0281(8) 0.0333(7) 0.0433(8) 0.0162(6) 0.0051(6) 0.0030(6)
N1 0.021(2) 0.027(2) 0.0127(19) -0.0027(15) -0.0026(16) -0.0022(17)
N2 0.018(2) 0.024(2) 0.025(2) 0.0012(16) 0.0013(17) -0.0026(17)
N3 0.014(2) 0.024(2) 0.041(3) -0.0039(18) 0.0005(19) -0.0044(17)
N4 0.016(2) 0.036(2) 0.023(2) -0.0003(18) 0.0012(17) 0.0020(18)
C1 0.019(3) 0.027(2) 0.019(2) -0.0038(19) 0.0002(19) -0.007(2)
C2 0.022(3) 0.023(2) 0.021(2) -0.0008(19) -0.003(2) -0.006(2)
C3 0.022(3) 0.021(2) 0.026(3) 0.003(2) -0.005(2) -0.003(2)
C4 0.021(3) 0.023(2) 0.023(3) 0.0014(19) -0.003(2) -0.002(2)
C5 0.020(3) 0.022(2) 0.019(2) -0.0026(18) 0.0000(19) -0.005(2)
C6 0.018(3) 0.026(3) 0.028(3) 0.000(2) -0.002(2) -0.005(2)
C7 0.021(3) 0.024(2) 0.021(2) 0.0012(19) 0.001(2) 0.001(2)
C8 0.014(3) 0.025(3) 0.038(3) -0.003(2) 0.003(2) -0.007(2)
C9 0.023(3) 0.043(3) 0.030(3) -0.013(2) -0.001(2) -0.009(2)
C10 0.032(4) 0.045(3) 0.051(4) -0.025(3) -0.001(3) -0.010(3)
C11 0.028(4) 0.033(3) 0.065(4) -0.019(3) -0.004(3) -0.006(2)
C12 0.024(3) 0.029(3) 0.049(3) -0.007(2) -0.006(3) -0.005(2)
C13 0.013(3) 0.032(3) 0.020(2) -0.004(2) -0.0020(19) -0.001(2)
C14 0.023(3) 0.039(3) 0.037(3) -0.010(2) -0.007(2) 0.000(2)
C15 0.038(4) 0.056(4) 0.044(4) -0.020(3) -0.018(3) 0.007(3)
C16 0.048(4) 0.066(4) 0.026(3) -0.018(3) -0.024(3) 0.021(3)
C17 0.025(3) 0.053(3) 0.023(3) -0.002(2) -0.004(2) 0.011(3)
C18 0.029(3) 0.026(3) 0.025(3) -0.004(2) 0.001(2) -0.002(2)
C19 0.099(7) 0.064(4) 0.040(4) 0.011(3) -0.044(4) -0.040(4)
C20 0.030(3) 0.029(3) 0.019(3) -0.002(2) -0.013(2) -0.001(2)
C21 0.061(5) 0.030(3) 0.037(3) -0.011(2) -0.011(3) 0.001(3)
C22 0.014(3) 0.029(3) 0.029(3) -0.002(2) 0.002(2) -0.008(2)
O1 0.044(3) 0.037(2) 0.035(2) -0.0045(16) -0.0061(18) -0.0210(19)
O2 0.073(3) 0.042(2) 0.033(2) 0.0087(17) -0.029(2) -0.028(2)
O3 0.019(2) 0.0346(19) 0.035(2) -0.0082(15) -0.0042(15) 0.0024(15)
O4 0.041(2) 0.0226(17) 0.0219(17) 0.0029(13) -0.0105(16) -0.0086(16)
O5 0.037(2) 0.041(2) 0.027(2) -0.0091(16) 0.0057(18) 0.0009(18)
O6 0.040(2) 0.0270(19) 0.031(2) -0.0077(15) -0.0064(17) -0.0033(17)
Cl3 0.040(4) 0.043(2) 0.0273(19) 0.0132(19) -0.013(2) 0.009(2)
O9 0.072(17) 0.054(10) 0.057(10) 0.014(8) -0.003(8) 0.031(8)
O10 0.46(5) 0.088(13) 0.14(2) 0.050(12) -0.10(3) -0.09(2)
O11 0.074(10) 0.33(3) 0.072(10) 0.128(14) 0.012(8) -0.007(14)
O12 0.23(4) 0.46(7) 0.11(2) -0.09(3) -0.09(2) 0.18(4)
Cl3A 0.063(6) 0.123(9) 0.137(11) 0.076(7) -0.006(7) 0.011(5)
O13 0.075(10) 0.116(11) 0.103(12) -0.018(9) 0.015(9) 0.046(9)
O14 0.146(15) 0.111(11) 0.070(9) 0.079(9) 0.000(9) -0.015(10)
O15 0.107(13) 0.071(8) 0.111(12) -0.008(7) -0.015(9) -0.057(8)
O16 0.062(16) 0.077(13) 0.107(19) -0.065(13) -0.051(14) 0.028(9)
N31 0.08(2) 0.10(2) 0.057(17) 0.001(15) -0.017(16) -0.055(18)
C31 0.16(4) 0.12(3) 0.038(16) -0.056(18) -0.07(2) 0.10(3)
C32 0.08(3) 0.07(2) 0.11(4) -0.02(2) 0.04(3) 0.00(2)

loop_
_geom_bond_atom_site_label_1
_geom_bond_atom_site_label_2
_geom_bond_distance
_geom_bond_site_symmetry_2
_geom_bond_publ_flag
Co1 N4 1.917(5) . ?
Co1 N3 1.952(5) . ?
Co1 N1 1.965(4) . ?
Co1 N2 2.023(4) . ?
Co1 Cl2 2.2447(15) . ?
Co1 Cl1 2.2538(16) . ?
N1 C1 1.489(6) . ?
N1 C22 1.505(6) . ?
N1 C5 1.519(6) . ?
N2 C6 1.479(7) . ?
N2 C7 1.479(6) . ?
N3 C12 1.330(6) . ?
N3 C8 1.346(7) . ?
N4 C17 1.341(7) . ?
N4 C13 1.351(6) . ?
C1 C8 1.497(7) . ?
C1 C2 1.550(7) . ?
C2 C18 1.526(7) . ?
C2 C3 1.541(7) . ?
C2 C6 1.542(7) . ?
C3 O3 1.390(6) . ?
C3 O4 1.404(6) . ?
C3 C4 1.562(7) . ?
C4 C20 1.526(7) . ?
C4 C7 1.536(6) . ?
C4 C5 1.549(7) . ?
C5 C13 1.498(7) . ?
C8 C9 1.386(8) . ?
C9 C10 1.371(8) . ?
C10 C11 1.369(9) . ?
C11 C12 1.386(8) . ?
C13 C14 1.373(8) . ?
C14 C15 1.399(8) . ?
C15 C16 1.374(9) . ?
C16 C17 1.387(9) . ?
C18 O1 1.185(6) . ?
C18 O2 1.343(6) . ?
C19 O2 1.447(7) . ?
C20 O5 1.201(6) . ?
C20 O6 1.333(6) . ?
C21 O6 1.446(6) . ?
Cl3 O12 0.95(4) . ?
Cl3 O9 1.32(2) . ?
Cl3 O10 1.52(3) . ?
Cl3 O11 1.74(2) . ?
Cl3A O14 1.184(17) . ?
Cl3A O16 1.46(3) . ?
Cl3A O15 1.50(2) . ?
Cl3A O13 1.859(18) . ?
N31 C32 1.16(3) . ?
C31 C32 1.35(3) . ?
